data_7101059
_journal_name_full 'Chemical Communications'
_journal_paper_doi 10.1039/b602359b
_journal_year 2006
_chemical_formula_sum 'C42 H56 Fe3 Li6 N4'
_chemical_formula_weight 826.10
_space_group_IT_number 15
_symmetry_cell_setting monoclinic
_symmetry_space_group_name_Hall '-C 2yc'
_symmetry_space_group_name_H-M 'C 1 2/c 1'
_cell_angle_alpha 90.00
_cell_angle_beta 99.533(17)
_cell_angle_gamma 90.00
_cell_formula_units_Z 4
_cell_length_a 21.420(5)
_cell_length_b 10.730(3)
_cell_length_c 17.830(4)
_cell_measurement_temperature 173(2)
_cell_volume 4041.4(17)
_diffrn_ambient_temperature 173(2)
_exptl_crystal_density_diffrn 1.358
_cod_depositor_comments
;
The following automatic conversions were performed:
'_symmetry_cell_setting' value 'Monoclinic' changed to 'monoclinic'
according to '/home/saulius/struct/CIF-dictionaries/cif_core.dic'
dictionary named 'cif_core.dic' version 2.4.1 from 2010-06-29.

Automatic conversion script
Id: cif_fix_enum 1527 2010-12-29 10:47:43Z saulius 
;
_cod_original_sg_symbol_H-M 'C 2/c'
_cod_database_code 7101059

loop_
_symmetry_equiv_pos_as_xyz
'x, y, z'
'-x, y, -z+1/2'
'x+1/2, y+1/2, z'
'-x+1/2, y+1/2, -z+1/2'
'-x, -y, -z'
'x, -y, z-1/2'
'-x+1/2, -y+1/2, -z'
'x+1/2, -y+1/2, z-1/2'

loop_
_atom_site_label
_atom_site_type_symbol
_atom_site_fract_x
_atom_site_fract_y
_atom_site_fract_z
_atom_site_U_iso_or_equiv
_atom_site_adp_type
_atom_site_occupancy
_atom_site_symmetry_multiplicity
_atom_site_calc_flag
_atom_site_refinement_flags
_atom_site_disorder_assembly
_atom_site_disorder_group
Li1 Li 0.3524(6) 0.5709(12) 0.6372(6) 0.039(3) Uani 1 1 d . . .
Li2 Li 0.4490(5) 0.6643(15) 0.6985(6) 0.049(4) Uani 1 1 d . . .
Li3 Li 0.5311(9) 0.5054(16) 0.6909(7) 0.067(5) Uani 1 1 d . . .
Fe1 Fe 0.49326(5) 0.78383(13) 0.58685(6) 0.0289(3) Uani 1 1 d . . .
Fe2 Fe 0.5000 0.30243(18) 0.7500 0.0306(4) Uani 1 2 d S . .
N1 N 0.2772(3) 0.6307(6) 0.6979(4) 0.0330(17) Uani 1 1 d . . .
N2 N 0.2813(3) 0.4814(6) 0.5596(3) 0.0331(16) Uani 1 1 d . . .
C1 C 0.2757(3) 0.7662(9) 0.6870(5) 0.051(2) Uani 1 1 d . . .
H1A H 0.2761 0.7853 0.6333 0.077 Uiso 1 1 calc R . .
H1B H 0.3128 0.8037 0.7184 0.077 Uiso 1 1 calc R . .
H1C H 0.2371 0.8002 0.7020 0.077 Uiso 1 1 calc R . .
C2 C 0.2787(4) 0.6038(9) 0.7784(4) 0.047(2) Uani 1 1 d . . .
H2A H 0.2773 0.5134 0.7859 0.071 Uiso 1 1 calc R . .
H2B H 0.2420 0.6424 0.7955 0.071 Uiso 1 1 calc R . .
H2C H 0.3177 0.6374 0.8079 0.071 Uiso 1 1 calc R . .
C3 C 0.2197(4) 0.5741(10) 0.6525(4) 0.044(2) Uani 1 1 d . . .
H3A H 0.1828 0.6281 0.6556 0.053 Uiso 1 1 calc R . .
H3B H 0.2118 0.4921 0.6746 0.053 Uiso 1 1 calc R . .
C4 C 0.2260(4) 0.5568(9) 0.5696(5) 0.042(2) Uani 1 1 d . . .
H4A H 0.1873 0.5160 0.5426 0.051 Uiso 1 1 calc R . .
H4B H 0.2294 0.6396 0.5462 0.051 Uiso 1 1 calc R . .
C5 C 0.2751(4) 0.3542(9) 0.5845(5) 0.055(3) Uani 1 1 d . . .
H5A H 0.3137 0.3077 0.5800 0.082 Uiso 1 1 calc R . .
H5B H 0.2387 0.3149 0.5526 0.082 Uiso 1 1 calc R . .
H5C H 0.2686 0.3540 0.6376 0.082 Uiso 1 1 calc R . .
C6 C 0.2887(4) 0.4838(9) 0.4789(4) 0.049(2) Uani 1 1 d . . .
H6A H 0.3259 0.4346 0.4721 0.074 Uiso 1 1 calc R . .
H6B H 0.2943 0.5700 0.4632 0.074 Uiso 1 1 calc R . .
H6C H 0.2509 0.4483 0.4478 0.074 Uiso 1 1 calc R . .
C11 C 0.4001(3) 0.7246(9) 0.5931(4) 0.0310(19) Uani 1 1 d . . .
C12 C 0.4067(3) 0.8585(9) 0.5982(4) 0.034(2) Uani 1 1 d . . .
H12 H 0.3969 0.9070 0.6393 0.040 Uiso 1 1 calc R . .
C13 C 0.4301(4) 0.9099(9) 0.5327(5) 0.037(2) Uani 1 1 d . . .
H13 H 0.4392 0.9948 0.5240 0.045 Uiso 1 1 calc R . .
C14 C 0.4364(3) 0.8080(9) 0.4850(4) 0.032(2) Uani 1 1 d . . .
H14 H 0.4504 0.8118 0.4371 0.038 Uiso 1 1 calc R . .
C15 C 0.4185(3) 0.6991(10) 0.5206(4) 0.035(2) Uani 1 1 d . . .
H15 H 0.4185 0.6181 0.4991 0.041 Uiso 1 1 calc R . .
C21 C 0.5478(3) 0.6903(9) 0.6776(5) 0.032(2) Uani 1 1 d . . .
C22 C 0.5579(3) 0.8216(8) 0.6818(4) 0.035(2) Uani 1 1 d . . .
H22 H 0.5513 0.8704 0.7243 0.042 Uiso 1 1 calc R . .
C23 C 0.5785(4) 0.8723(9) 0.6178(5) 0.038(2) Uani 1 1 d . . .
H23 H 0.5867 0.9577 0.6093 0.046 Uiso 1 1 calc R . .
C24 C 0.5849(3) 0.7708(9) 0.5676(4) 0.038(2) Uani 1 1 d . . .
H24 H 0.5980 0.7766 0.5194 0.046 Uiso 1 1 calc R . .
C25 C 0.5681(4) 0.6606(8) 0.6026(5) 0.038(2) Uani 1 1 d . . .
H25 H 0.5693 0.5792 0.5818 0.046 Uiso 1 1 calc R . .
C31 C 0.4293(4) 0.4213(9) 0.6956(5) 0.045(3) Uani 1 1 d . . .
C32 C 0.4052(4) 0.3368(9) 0.7474(5) 0.041(2) Uani 1 1 d . . .
H32 H 0.3853 0.3624 0.7887 0.049 Uiso 1 1 calc R . .
C33 C 0.4152(4) 0.2104(11) 0.7282(5) 0.043(2) Uani 1 1 d . . .
H33 H 0.4046 0.1389 0.7549 0.051 Uiso 1 1 calc R . .
C34 C 0.4436(4) 0.2105(11) 0.6625(5) 0.043(2) Uani 1 1 d . . .
H34 H 0.4551 0.1393 0.6362 0.052 Uiso 1 1 calc R . .
C35 C 0.4520(4) 0.3367(9) 0.6428(4) 0.034(2) Uani 1 1 d . . .
H35 H 0.4702 0.3626 0.6003 0.040 Uiso 1 1 calc R . .

loop_
_atom_site_aniso_label
_atom_site_aniso_U_11
_atom_site_aniso_U_22
_atom_site_aniso_U_33
_atom_site_aniso_U_23
_atom_site_aniso_U_13
_atom_site_aniso_U_12
Li1 0.044(7) 0.038(8) 0.032(6) -0.004(6) -0.004(6) 0.007(6)
Li2 0.025(6) 0.093(13) 0.028(6) 0.021(7) 0.000(5) -0.006(6)
Li3 0.125(14) 0.050(11) 0.033(7) -0.003(7) 0.034(9) -0.014(10)
Fe1 0.0270(5) 0.0334(7) 0.0250(5) 0.0014(6) 0.0005(4) -0.0004(6)
Fe2 0.0326(9) 0.0272(11) 0.0315(9) 0.000 0.0043(7) 0.000
N1 0.030(3) 0.034(4) 0.032(3) -0.005(3) -0.003(3) -0.003(3)
N2 0.032(3) 0.033(4) 0.032(3) -0.003(3) 0.000(3) -0.002(3)
C1 0.042(4) 0.045(6) 0.071(5) -0.003(5) 0.024(4) 0.003(4)
C2 0.063(6) 0.049(6) 0.029(4) -0.001(4) 0.008(4) 0.001(4)
C3 0.032(4) 0.065(7) 0.035(4) -0.011(4) 0.006(4) -0.005(4)
C4 0.034(4) 0.052(6) 0.038(5) -0.005(4) -0.003(4) -0.005(4)
C5 0.068(6) 0.050(6) 0.042(4) -0.002(4) -0.002(4) -0.011(5)
C6 0.053(5) 0.062(7) 0.031(4) -0.004(4) 0.001(4) -0.005(5)
C11 0.029(4) 0.033(5) 0.029(4) -0.001(4) 0.001(3) 0.007(4)
C12 0.018(3) 0.054(6) 0.028(4) 0.001(4) 0.000(3) 0.006(4)
C13 0.027(4) 0.042(6) 0.038(5) 0.007(4) -0.008(4) -0.011(4)
C14 0.024(3) 0.045(6) 0.027(4) -0.004(4) 0.007(3) 0.008(4)
C15 0.026(3) 0.044(5) 0.034(4) -0.008(4) 0.005(3) 0.002(4)
C21 0.014(3) 0.041(6) 0.039(4) 0.007(4) -0.001(3) -0.001(3)
C22 0.027(4) 0.048(6) 0.029(4) 0.006(4) 0.001(3) -0.008(4)
C23 0.027(4) 0.037(5) 0.044(5) 0.012(4) -0.010(4) -0.009(4)
C24 0.030(4) 0.054(6) 0.028(4) 0.004(4) -0.002(3) -0.003(4)
C25 0.031(4) 0.038(5) 0.044(5) 0.002(4) 0.000(4) 0.003(4)
C31 0.043(5) 0.041(6) 0.044(5) -0.002(4) -0.012(4) 0.010(4)
C32 0.032(4) 0.060(7) 0.031(4) 0.001(4) 0.007(4) 0.009(4)
C33 0.031(4) 0.056(6) 0.039(4) 0.004(5) -0.001(4) -0.004(5)
C34 0.037(4) 0.044(6) 0.046(5) -0.009(5) 0.001(4) -0.009(5)
C35 0.029(4) 0.046(6) 0.024(4) -0.005(4) 0.001(3) -0.005(4)

loop_
_geom_bond_atom_site_label_1
_geom_bond_atom_site_label_2
_geom_bond_distance
_geom_bond_site_symmetry_2
_geom_bond_publ_flag
Li1 N2 2.112(13) . ?
Li1 C11 2.156(17) . ?
Li1 N1 2.182(15) . ?
Li1 C31 2.409(14) . ?
Li1 Li2 2.394(16) . ?
Li2 C11 2.097(12) . ?
Li2 C21 2.226(14) . ?
Li2 C21 2.216(14) 2_656 ?
Li2 Li3 2.47(2) . ?
Li2 Li2 2.609(19) 2_656 ?
Li2 Li3 2.589(19) 2_656 ?
Li2 C31 2.640(18) . ?
Li2 Fe1 2.670(12) . ?
Li2 C22 2.744(16) 2_656 ?
Li3 C21 2.036(19) . ?
Li3 C31 2.250(16) 2_656 ?
Li3 C31 2.38(2) . ?
Li3 C32 2.42(2) 2_656 ?
Li3 C25 2.507(18) . ?
Li3 C35 2.531(19) . ?
Li3 Fe2 2.556(17) . ?
Li3 Li2 2.589(19) 2_656 ?
Li3 Li3 2.68(3) 2_656 ?
Fe1 C14 2.029(7) . ?
Fe1 C13 2.040(8) . ?
Fe1 C22 2.043(7) . ?
Fe1 C24 2.052(8) . ?
Fe1 C23 2.051(8) . ?
Fe1 C12 2.060(8) . ?
Fe1 C15 2.040(7) . ?
Fe1 C25 2.061(8) . ?
Fe1 C21 2.090(7) . ?
Fe1 C11 2.114(8) . ?
Fe2 C33 2.047(9) . ?
Fe2 C33 2.047(9) 2_656 ?
Fe2 C35 2.049(7) 2_656 ?
Fe2 C35 2.049(7) . ?
Fe2 C32 2.058(9) 2_656 ?
Fe2 C32 2.058(9) . ?
Fe2 C34 2.060(8) . ?
Fe2 C34 2.060(8) 2_656 ?
Fe2 C31 2.092(8) 2_656 ?
Fe2 C31 2.092(8) . ?
Fe2 Li3 2.556(17) 2_656 ?
N1 C1 1.466(10) . ?
N1 C2 1.459(10) . ?
N1 C3 1.486(8) . ?
N2 C5 1.448(11) . ?
N2 C4 1.469(10) . ?
N2 C6 1.473(10) . ?
C1 H1A 0.9800 . ?
C1 H1B 0.9800 . ?
C1 H1C 0.9800 . ?
C2 H2A 0.9800 . ?
C2 H2B 0.9800 . ?
C2 H2C 0.9800 . ?
C3 C4 1.517(12) . ?
C3 H3A 0.9900 . ?
C3 H3B 0.9900 . ?
C4 H4A 0.9900 . ?
C4 H4B 0.9900 . ?
C5 H5A 0.9800 . ?
C5 H5B 0.9800 . ?
C5 H5C 0.9800 . ?
C6 H6A 0.9800 . ?
C6 H6B 0.9800 . ?
C6 H6C 0.9800 . ?
C11 C12 1.445(12) . ?
C11 C15 1.438(11) . ?
C12 C13 1.453(12) . ?
C12 H12 0.9500 . ?
C13 C14 1.406(12) . ?
C13 H13 0.9500 . ?
C14 C15 1.414(13) . ?
C14 H14 0.9500 . ?
C15 H15 0.9500 . ?
C21 C22 1.426(13) . ?
C21 C25 1.507(13) . ?
C21 Li2 2.216(14) 2_656 ?
C22 C23 1.400(12) . ?
C22 Li2 2.745(16) 2_656 ?
C22 H22 0.9500 . ?
C23 C24 1.429(13) . ?
C23 H23 0.9500 . ?
C24 C25 1.412(12) . ?
C24 H24 0.9500 . ?
C25 H25 0.9500 . ?
C31 C32 1.449(13) . ?
C31 C35 1.449(13) . ?
C31 Li3 2.250(16) 2_656 ?
C32 C33 1.424(14) . ?
C32 Li3 2.42(2) 2_656 ?
C32 H32 0.9500 . ?
C33 C34 1.407(12) . ?
C33 H33 0.9500 . ?
C34 C35 1.418(14) . ?
C34 H34 0.9500 . ?
C35 H35 0.9500 . ?
